data_7060483
loop_
_publ_author_name
'Lamprecht, Zandria'
'Malan, Frederick P.'
'Lotz, Simon'
'Bezuidenhout, Daniela I.'

_publ_section_title
;
 Synthesis and structure of thienyl Fischer carbene complexes of PtII for
 application in alkyne hydrosilylation
;
_journal_issue 14
_journal_name_full 'New Journal of Chemistry'
_journal_page_first 6220
_journal_page_last 6230
_journal_paper_doi 10.1039/D1NJ00791B
_journal_volume 45
_journal_year 2021
_chemical_formula_sum 'C14 H16 Cl2 N0 O2 Pt S2'
_chemical_formula_weight 546.38
_space_group_crystal_system monoclinic
_space_group_IT_number 14
_space_group_name_Hall '-P 2yn'
_space_group_name_H-M_alt 'P 1 21/n 1'
_atom_sites_solution_hydrogens geom
_audit_creation_method SHELXL-2018/3
_audit_update_record
;
2021-02-04 deposited with the CCDC.	2021-03-16 downloaded from the CCDC.
;
_cell_angle_alpha 90
_cell_angle_beta 109.328(4)
_cell_angle_gamma 90
_cell_formula_units_Z 4
_cell_length_a 11.5072(5)
_cell_length_b 9.7623(3)
_cell_length_c 16.4968(6)
_cell_measurement_reflns_used 11417
_cell_measurement_temperature 150(2)
_cell_measurement_theta_max 30.886
_cell_measurement_theta_min 2.445
_cell_volume 1748.75(12)
_computing_structure_refinement 'SHELXL-2018/3 (Sheldrick, 2018)'
_diffrn_ambient_temperature 150(2)
_diffrn_measured_fraction_theta_full 1.000
_diffrn_measured_fraction_theta_max 1.000
_diffrn_measurement_device_type 'XtaLAB Synergy R, DW System, HyPix'
_diffrn_measurement_method '\f and \w scans'
_diffrn_radiation_type MoK\a
_diffrn_radiation_wavelength 0.71073
_diffrn_reflns_av_R_equivalents 0.0890
_diffrn_reflns_av_unetI/netI 0.0493
_diffrn_reflns_Laue_measured_fraction_full 1.000
_diffrn_reflns_Laue_measured_fraction_max 1.000
_diffrn_reflns_limit_h_max 14
_diffrn_reflns_limit_h_min -14
_diffrn_reflns_limit_k_max 12
_diffrn_reflns_limit_k_min -12
_diffrn_reflns_limit_l_max 20
_diffrn_reflns_limit_l_min -20
_diffrn_reflns_number 25945
_diffrn_reflns_point_group_measured_fraction_full 1.000
_diffrn_reflns_point_group_measured_fraction_max 1.000
_diffrn_reflns_theta_full 25.242
_diffrn_reflns_theta_max 26.369
_diffrn_reflns_theta_min 2.463
_diffrn_source 'Rotating anode X-ray tube'
_exptl_absorpt_coefficient_mu 8.567
_exptl_absorpt_correction_T_max 1.00000
_exptl_absorpt_correction_T_min 0.58180
_exptl_absorpt_correction_type multi-scan
_exptl_absorpt_process_details
;
CrysAlisPro 1.171.40.39a (Rigaku Oxford Diffraction, 2019) was used 
for absorption correction. Empirical absorption correction using 
spherical harmonics, implemented in SCALE3 ABSPACK scaling algoritm.
;
_exptl_crystal_colour yellow
_exptl_crystal_density_diffrn 2.075
_exptl_crystal_description block
_exptl_crystal_F_000 1040
_exptl_crystal_size_max 0.315
_exptl_crystal_size_mid 0.187
_exptl_crystal_size_min 0.108
_refine_diff_density_max 2.615
_refine_diff_density_min -1.212
_refine_diff_density_rms 0.205
_refine_ls_extinction_method none
_refine_ls_goodness_of_fit_ref 1.125
_refine_ls_hydrogen_treatment constr
_refine_ls_matrix_type full
_refine_ls_number_parameters 200
_refine_ls_number_reflns 3568
_refine_ls_number_restraints 3
_refine_ls_restrained_S_all 1.126
_refine_ls_R_factor_all 0.0506
_refine_ls_R_factor_gt 0.0453
_refine_ls_shift/su_max 0.001
_refine_ls_shift/su_mean 0.000
_refine_ls_structure_factor_coef Fsqd
_refine_ls_weighting_details 'w=1/[\s^2^(Fo^2^)+(0.0352P)^2^+17.6364P] where P=(Fo^2^+2Fc^2^)/3'
_refine_ls_weighting_scheme calc
_refine_ls_wR_factor_gt 0.1080
_refine_ls_wR_factor_ref 0.1105
_reflns_Friedel_coverage 0.000
_reflns_number_gt 3250
_reflns_number_total 3568
_reflns_threshold_expression 'I > 2\s(I)'
_cod_data_source_file d1nj00791b2.cif
_cod_data_source_block ZL376Xtal
_cod_depositor_comments 'Adding full bibliography for 7060481--7060486.cif.'
_cod_original_sg_symbol_H-M 'P 21/n'
_cod_database_code 7060483
_shelx_shelxl_version_number 2018/3
_shelx_space_group_comment
;
The symmetry employed for this shelxl refinement is uniquely defined
by the following loop, which should always be used as a source of
symmetry information in preference to the above space-group names.
They are only intended as comments.
;

loop_
_space_group_symop_operation_xyz
'x, y, z'
'-x+1/2, y+1/2, -z+1/2'
'-x, -y, -z'
'x-1/2, -y-1/2, z-1/2'

loop_
_atom_site_label
_atom_site_type_symbol
_atom_site_fract_x
_atom_site_fract_y
_atom_site_fract_z
_atom_site_U_iso_or_equiv
_atom_site_adp_type
_atom_site_occupancy
_atom_site_site_symmetry_order
_atom_site_calc_flag
_atom_site_refinement_flags_posn
_atom_site_refinement_flags_adp
_atom_site_refinement_flags_occupancy
_atom_site_disorder_assembly
_atom_site_disorder_group
Pt1 Pt 0.35604(3) 0.58058(3) 0.71000(2) 0.02619(13) Uani 1 1 d . . . . .
Cl1 Cl 0.1813(2) 0.5821(2) 0.75591(13) 0.0334(4) Uani 1 1 d . . . . .
S1 S 0.0996(2) 0.4877(2) 0.43463(14) 0.0346(5) Uani 1 1 d . . . . .
O1 O 0.2096(6) 0.7080(5) 0.5474(4) 0.0305(13) Uani 1 1 d . . . . .
C1 C 0.2415(7) 0.5963(8) 0.5902(5) 0.0233(15) Uani 1 1 d . . . . .
Cl2 Cl 0.4943(2) 0.5462(2) 0.85142(13) 0.0362(5) Uani 1 1 d . . . . .
S2 S 0.6840(3) 0.7441(3) 0.63600(19) 0.0557(7) Uani 1 1 d . . . . .
O2 O 0.5516(7) 0.4997(7) 0.6400(5) 0.0523(18) Uani 1 1 d D . . . .
C2 C 0.1874(7) 0.4779(8) 0.5421(5) 0.0244(16) Uani 1 1 d . . . . .
C3 C 0.1868(7) 0.3403(7) 0.5779(5) 0.0248(16) Uani 1 1 d . . . . .
H3 H 0.225188 0.313388 0.634550 0.030 Uiso 1 1 calc R U . . .
C4 C 0.1149(8) 0.2551(8) 0.5076(6) 0.0330(18) Uani 1 1 d . . . . .
H4 H 0.103252 0.162111 0.514398 0.040 Uiso 1 1 calc R U . . .
C5 C 0.0655(8) 0.3195(9) 0.4313(6) 0.0344(19) Uani 1 1 d . . . . .
H5 H 0.017312 0.275064 0.381698 0.041 Uiso 1 1 calc R U . . .
C6 C 0.2407(9) 0.8438(8) 0.5879(6) 0.0350(19) Uani 1 1 d . . . . .
H6A H 0.294123 0.833322 0.646963 0.042 Uiso 1 1 calc R U . . .
H6B H 0.166217 0.890103 0.588087 0.042 Uiso 1 1 calc R U . . .
C7 C 0.3037(10) 0.9265(9) 0.5395(6) 0.039(2) Uani 1 1 d . . . . .
H7A H 0.316488 1.017812 0.562232 0.059 Uiso 1 1 calc R U . . .
H7B H 0.253710 0.929522 0.479965 0.059 Uiso 1 1 calc R U . . .
H7C H 0.381786 0.885525 0.544828 0.059 Uiso 1 1 calc R U . . .
C8 C 0.5009(7) 0.5969(8) 0.6748(5) 0.0290(17) Uani 1 1 d . . . . .
C9 C 0.5680(7) 0.7169(9) 0.6827(5) 0.0288(17) Uani 1 1 d . . . . .
C10 C 0.5541(8) 0.8378(9) 0.7274(6) 0.0356(19) Uani 1 1 d . . . . .
H10 H 0.498354 0.846807 0.756977 0.043 Uiso 1 1 calc R U . . .
C11 C 0.6354(10) 0.9412(11) 0.7211(7) 0.047(2) Uani 1 1 d . . . . .
H11 H 0.637994 1.027025 0.746117 0.057 Uiso 1 1 calc R U . . .
C12 C 0.7102(11) 0.9057(12) 0.6754(7) 0.058(3) Uani 1 1 d . . . . .
H12 H 0.769039 0.963742 0.666728 0.069 Uiso 1 1 calc R U . . .
C13A C 0.5017(10) 0.3572(11) 0.6340(9) 0.043(3) Uani 0.817(13) 1 d D . P A 1
H13A H 0.417460 0.353858 0.595006 0.052 Uiso 0.817(13) 1 calc R U P A 1
H13B H 0.503484 0.324830 0.689962 0.052 Uiso 0.817(13) 1 calc R U P A 1
C14A C 0.5846(13) 0.2714(13) 0.6003(9) 0.055(4) Uani 0.817(13) 1 d D . P A 1
H14A H 0.560943 0.176892 0.598924 0.082 Uiso 0.817(13) 1 calc R U P A 1
H14B H 0.668406 0.281664 0.637262 0.082 Uiso 0.817(13) 1 calc R U P A 1
H14C H 0.577434 0.300923 0.543356 0.082 Uiso 0.817(13) 1 calc R U P A 1
C13B C 0.637(5) 0.493(4) 0.596(4) 0.043(3) Uani 0.183(13) 1 d D . P A 2
H13C H 0.717359 0.522800 0.632764 0.052 Uiso 0.183(13) 1 calc R U P A 2
H13D H 0.610683 0.550898 0.545329 0.052 Uiso 0.183(13) 1 calc R U P A 2
C14B C 0.638(6) 0.343(4) 0.572(4) 0.055(4) Uani 0.183(13) 1 d D . P A 2
H14D H 0.565693 0.298237 0.574860 0.082 Uiso 0.183(13) 1 calc R U P A 2
H14E H 0.710018 0.299344 0.610487 0.082 Uiso 0.183(13) 1 calc R U P A 2
H14F H 0.640545 0.336322 0.514071 0.082 Uiso 0.183(13) 1 calc R U P A 2

loop_
_atom_site_aniso_label
_atom_site_aniso_U_11
_atom_site_aniso_U_22
_atom_site_aniso_U_33
_atom_site_aniso_U_23
_atom_site_aniso_U_13
_atom_site_aniso_U_12
Pt1 0.0297(2) 0.02110(18) 0.02540(18) 0.00133(12) 0.00592(13) -0.00213(12)
Cl1 0.0335(11) 0.0352(11) 0.0313(10) 0.0050(8) 0.0107(8) -0.0043(9)
S1 0.0396(13) 0.0318(11) 0.0315(11) 0.0000(8) 0.0106(9) 0.0014(9)
O1 0.040(3) 0.017(3) 0.032(3) 0.000(2) 0.009(3) 0.002(2)
C1 0.026(4) 0.026(4) 0.020(3) 0.004(3) 0.010(3) 0.003(3)
Cl2 0.0328(11) 0.0417(12) 0.0291(10) 0.0047(9) 0.0033(8) 0.0004(9)
S2 0.0493(16) 0.0636(17) 0.0619(17) 0.0095(14) 0.0289(13) 0.0038(14)
O2 0.048(4) 0.043(4) 0.075(5) -0.014(4) 0.032(4) 0.005(3)
C2 0.025(4) 0.029(4) 0.020(4) 0.002(3) 0.009(3) 0.005(3)
C3 0.013(3) 0.015(3) 0.040(4) -0.009(3) 0.001(3) 0.001(3)
C4 0.032(5) 0.020(4) 0.048(5) -0.007(4) 0.015(4) -0.001(3)
C5 0.029(5) 0.032(4) 0.040(5) -0.009(4) 0.008(4) -0.006(4)
C6 0.040(5) 0.021(4) 0.046(5) -0.008(4) 0.016(4) -0.002(3)
C7 0.055(6) 0.028(4) 0.037(5) 0.001(4) 0.017(4) -0.001(4)
C8 0.023(4) 0.029(4) 0.032(4) 0.000(3) 0.005(3) 0.008(3)
C9 0.021(4) 0.035(4) 0.030(4) -0.004(3) 0.007(3) 0.005(3)
C10 0.035(5) 0.028(4) 0.040(5) -0.005(4) 0.008(4) -0.002(4)
C11 0.053(6) 0.040(5) 0.050(6) 0.000(4) 0.018(5) -0.013(5)
C12 0.049(6) 0.063(7) 0.058(7) 0.020(6) 0.013(5) -0.015(5)
C13A 0.033(6) 0.029(6) 0.070(8) -0.024(5) 0.019(5) 0.007(4)
C14A 0.071(10) 0.037(7) 0.058(8) -0.017(6) 0.024(7) 0.013(6)
C13B 0.033(6) 0.029(6) 0.070(8) -0.024(5) 0.019(5) 0.007(4)
C14B 0.071(10) 0.037(7) 0.058(8) -0.017(6) 0.024(7) 0.013(6)

loop_
_atom_type_symbol
_atom_type_description
_atom_type_scat_dispersion_real
_atom_type_scat_dispersion_imag
_atom_type_scat_source
C C 0.0033 0.0016 'International Tables Vol C Tables 4.2.6.8 and 6.1.1.4'
H H 0.0000 0.0000 'International Tables Vol C Tables 4.2.6.8 and 6.1.1.4'
Cl Cl 0.1484 0.1585 'International Tables Vol C Tables 4.2.6.8 and 6.1.1.4'
N N 0.0061 0.0033 'International Tables Vol C Tables 4.2.6.8 and 6.1.1.4'
Pt Pt -1.7033 8.3905 'International Tables Vol C Tables 4.2.6.8 and 6.1.1.4'
S S 0.1246 0.1234 'International Tables Vol C Tables 4.2.6.8 and 6.1.1.4'
O O 0.0106 0.0060 'International Tables Vol C Tables 4.2.6.8 and 6.1.1.4'

loop_
_geom_angle_atom_site_label_1
_geom_angle_atom_site_label_2
_geom_angle_atom_site_label_3
_geom_angle
_geom_angle_site_symmetry_1
_geom_angle_site_symmetry_3
_geom_angle_publ_flag
C8 Pt1 C1 92.8(3) . . ?
C8 Pt1 Cl1 174.8(2) . . ?
C1 Pt1 Cl1 87.9(2) . . ?
C8 Pt1 Cl2 86.7(2) . . ?
C1 Pt1 Cl2 176.2(2) . . ?
Cl1 Pt1 Cl2 92.90(8) . . ?
C5 S1 C2 91.7(4) . . ?
C1 O1 C6 122.1(6) . . ?
O1 C1 C2 113.0(7) . . ?
O1 C1 Pt1 126.0(6) . . ?
C2 C1 Pt1 121.1(5) . . ?
C12 S2 C9 92.1(5) . . ?
C8 O2 C13B 137.1(17) . . ?
C8 O2 C13A 118.4(7) . . ?
C1 C2 C3 125.3(7) . . ?
C1 C2 S1 121.8(6) . . ?
C3 C2 S1 112.6(6) . . ?
C4 C3 C2 106.4(7) . . ?
C5 C4 C3 115.6(7) . . ?
C4 C5 S1 113.6(6) . . ?
O1 C6 C7 109.5(7) . . ?
O2 C8 C9 109.3(7) . . ?
O2 C8 Pt1 127.5(6) . . ?
C9 C8 Pt1 123.2(6) . . ?
C8 C9 C10 126.4(8) . . ?
C8 C9 S2 124.3(6) . . ?
C10 C9 S2 109.3(7) . . ?
C11 C10 C9 111.4(9) . . ?
C12 C11 C10 114.6(10) . . ?
C11 C12 S2 112.6(8) . . ?
O2 C13A C14A 105.4(9) . . ?
O2 C13B C14B 105(3) . . ?

loop_
_geom_bond_atom_site_label_1
_geom_bond_atom_site_label_2
_geom_bond_distance
_geom_bond_site_symmetry_2
_geom_bond_publ_flag
Pt1 C8 1.944(9) . ?
Pt1 C1 1.985(7) . ?
Pt1 Cl1 2.371(2) . ?
Pt1 Cl2 2.373(2) . ?
S1 C5 1.685(9) . ?
S1 C2 1.729(8) . ?
O1 C1 1.285(9) . ?
O1 C6 1.474(9) . ?
C1 C2 1.424(11) . ?
S2 C12 1.695(13) . ?
S2 C9 1.768(9) . ?
O2 C8 1.338(10) . ?
O2 C13B 1.40(5) . ?
O2 C13A 1.496(14) . ?
C2 C3 1.468(11) . ?
C3 C4 1.444(11) . ?
C4 C5 1.352(13) . ?
C6 C7 1.483(12) . ?
C8 C9 1.385(12) . ?
C9 C10 1.429(12) . ?
C10 C11 1.402(13) . ?
C11 C12 1.364(17) . ?
C13A C14A 1.508(9) . ?
C13B C14B 1.526(10) . ?

loop_
_geom_torsion_atom_site_label_1
_geom_torsion_atom_site_label_2
_geom_torsion_atom_site_label_3
_geom_torsion_atom_site_label_4
_geom_torsion
_geom_torsion_site_symmetry_1
_geom_torsion_site_symmetry_2
_geom_torsion_site_symmetry_3
_geom_torsion_site_symmetry_4
_geom_torsion_publ_flag
C6 O1 C1 C2 171.4(7) . . . . ?
C6 O1 C1 Pt1 -9.9(10) . . . . ?
O1 C1 C2 C3 -167.5(7) . . . . ?
Pt1 C1 C2 C3 13.7(11) . . . . ?
O1 C1 C2 S1 5.2(10) . . . . ?
Pt1 C1 C2 S1 -173.5(4) . . . . ?
C5 S1 C2 C1 -175.8(7) . . . . ?
C5 S1 C2 C3 -2.2(6) . . . . ?
C1 C2 C3 C4 175.9(8) . . . . ?
S1 C2 C3 C4 2.6(8) . . . . ?
C2 C3 C4 C5 -1.8(10) . . . . ?
C3 C4 C5 S1 0.2(10) . . . . ?
C2 S1 C5 C4 1.1(7) . . . . ?
C1 O1 C6 C7 126.9(8) . . . . ?
C13B O2 C8 C9 -15(4) . . . . ?
C13A O2 C8 C9 173.7(8) . . . . ?
C13B O2 C8 Pt1 165(4) . . . . ?
C13A O2 C8 Pt1 -6.4(12) . . . . ?
O2 C8 C9 C10 -170.7(8) . . . . ?
Pt1 C8 C9 C10 9.5(12) . . . . ?
O2 C8 C9 S2 10.6(10) . . . . ?
Pt1 C8 C9 S2 -169.3(4) . . . . ?
C12 S2 C9 C8 179.2(8) . . . . ?
C12 S2 C9 C10 0.3(7) . . . . ?
C8 C9 C10 C11 -178.8(9) . . . . ?
S2 C9 C10 C11 0.1(10) . . . . ?
C9 C10 C11 C12 -0.6(13) . . . . ?
C10 C11 C12 S2 0.9(13) . . . . ?
C9 S2 C12 C11 -0.7(9) . . . . ?
C8 O2 C13A C14A -174.9(9) . . . . ?
C8 O2 C13B C14B -176(3) . . . . ?
